data_7006570
loop_
_publ_author_name
'McConnell, Ann C.'
'Pogorzelec, Peter J.'
'Slawin, Alexandra M. Z.'
'Williams, Gary L.'
'Elliott, Paul I. P.'
'Haynes, Anthony'
'Marr, Andrew C.'
'Cole-Hamilton, David J'

_publ_section_title
;
 The synthesis, characterisation and reactivity of
 2-phosphanylethylcyclopentadienyl complexes of cobalt, rhodium and
 iridium.
;
_journal_issue 1
_journal_name_full 'Dalton transactions (Cambridge, England : 2003)'
_journal_page_first 91
_journal_page_last 107
_journal_paper_doi 10.1039/b512054c
_journal_year 2006
_chemical_formula_sum 'C36 H47 I2 Ir O P2'
_chemical_formula_weight 1003.68
_chemical_name_systematic
;
?
;
_space_group_IT_number 2
_symmetry_cell_setting triclinic
_symmetry_space_group_name_Hall '-P 1'
_symmetry_space_group_name_H-M 'P -1'
_atom_sites_solution_hydrogens geom
_atom_sites_solution_primary direct
_atom_sites_solution_secondary difmap
_audit_creation_method SHELXL-97
_cell_angle_alpha 93.879(4)
_cell_angle_beta 101.951(4)
_cell_angle_gamma 105.618(4)
_cell_formula_units_Z 2
_cell_length_a 9.030(2)
_cell_length_b 10.604(3)
_cell_length_c 20.661(6)
_cell_measurement_reflns_used 96
_cell_measurement_temperature 125(2)
_cell_measurement_theta_max 28
_cell_measurement_theta_min 12
_cell_volume 1848.0(9)
_computing_cell_refinement 'Bruker SMART'
_computing_data_collection 'Bruker SMART'
_computing_data_reduction 'Bruker SHELXTL'
_computing_molecular_graphics 'Bruker SHELXTL'
_computing_publication_material 'Bruker SHELXTL'
_computing_structure_refinement 'SHELXL-97 (Sheldrick, 1997)'
_computing_structure_solution 'SHELXS-97 (Sheldrick, 1990)'
_diffrn_ambient_temperature 125(2)
_diffrn_detector_area_resol_mean 0.9
_diffrn_measured_fraction_theta_full 0.940
_diffrn_measured_fraction_theta_max 0.940
_diffrn_measurement_device_type 'CCD area detector'
_diffrn_measurement_method 'phi and omega scans'
_diffrn_radiation_monochromator graphite
_diffrn_radiation_source 'fine-focus sealed tube'
_diffrn_radiation_type MoK\a
_diffrn_radiation_wavelength 0.71073
_diffrn_reflns_av_R_equivalents 0.1184
_diffrn_reflns_av_sigmaI/netI 0.0871
_diffrn_reflns_limit_h_max 10
_diffrn_reflns_limit_h_min -9
_diffrn_reflns_limit_k_max 11
_diffrn_reflns_limit_k_min -11
_diffrn_reflns_limit_l_max 22
_diffrn_reflns_limit_l_min -23
_diffrn_reflns_number 9137
_diffrn_reflns_theta_full 23.56
_diffrn_reflns_theta_max 23.56
_diffrn_reflns_theta_min 2.03
_exptl_absorpt_coefficient_mu 5.396
_exptl_absorpt_correction_T_max 1.00000
_exptl_absorpt_correction_T_min 0.525955
_exptl_absorpt_correction_type multi-scan
_exptl_crystal_colour orange
_exptl_crystal_density_diffrn 1.804
_exptl_crystal_density_method 'not measured'
_exptl_crystal_description prism
_exptl_crystal_F_000 968
_exptl_crystal_size_max .1
_exptl_crystal_size_mid .1
_exptl_crystal_size_min .01
_refine_diff_density_max 3.748
_refine_diff_density_min -2.237
_refine_diff_density_rms 0.380
_refine_ls_extinction_coef 0.00249(8)
_refine_ls_extinction_expression Fc^*^=kFc[1+0.001xFc^2^\l^3^/sin(2\q)]^-1/4^
_refine_ls_extinction_method SHELXL
_refine_ls_goodness_of_fit_ref 1.138
_refine_ls_hydrogen_treatment mixed
_refine_ls_matrix_type full
_refine_ls_number_parameters 380
_refine_ls_number_reflns 5167
_refine_ls_number_restraints 0
_refine_ls_restrained_S_all 1.138
_refine_ls_R_factor_all 0.1212
_refine_ls_R_factor_gt 0.1076
_refine_ls_shift/su_max 1.271
_refine_ls_shift/su_mean 0.053
_refine_ls_structure_factor_coef Fsqd
_refine_ls_weighting_details 'calc w=1/[\s^2^(Fo^2^)+(0.0002P)^2^+223.3229P] where P=(Fo^2^+2Fc^2^)/3'
_refine_ls_weighting_scheme calc
_refine_ls_wR_factor_gt 0.2422
_refine_ls_wR_factor_ref 0.2490
_reflns_number_gt 4524
_reflns_number_total 5167
_reflns_threshold_expression >2\s(I)
_cod_data_source_file b512054c.txt
_cod_data_source_block amdch18
_cod_depositor_comments
;
The following automatic conversions were performed:
'_symmetry_cell_setting' value 'Triclinic' changed to 'triclinic'
according to '/home/saulius/struct/CIF-dictionaries/cif_core.dic'
dictionary named 'cif_core.dic' version 2.4.1 from 2010-06-29.

Automatic conversion script
Id: cif_fix_enum 1527 2010-12-29 10:47:43Z saulius 
;
_cod_original_cell_volume 1847.9(8)
_cod_original_sg_symbol_H-M P-1
_cod_database_code 7006570

loop_
_symmetry_equiv_pos_as_xyz
'x, y, z'
'-x, -y, -z'

loop_
_atom_site_label
_atom_site_type_symbol
_atom_site_fract_x
_atom_site_fract_y
_atom_site_fract_z
_atom_site_U_iso_or_equiv
_atom_site_adp_type
_atom_site_occupancy
_atom_site_symmetry_multiplicity
_atom_site_calc_flag
_atom_site_refinement_flags
_atom_site_disorder_assembly
_atom_site_disorder_group
Ir1 Ir 1.36155(3) 0.20086(3) 0.086720(14) 0.01967(8) Uani 1 1 d . . .
P1 P 1.2860(2) 0.24444(19) 0.18209(9) 0.0238(6) Uani 1 1 d . . .
C1 C 1.4191(9) 0.4151(7) 0.2157(4) 0.025(2) Uani 1 1 d . . .
H1A H 1.3744 0.4575 0.2480 0.030 Uiso 1 1 calc R . .
H1B H 1.5246 0.4107 0.2390 0.030 Uiso 1 1 calc R . .
C2 C 1.4343(9) 0.4974(7) 0.1566(4) 0.024(2) Uani 1 1 d . . .
H2A H 1.3426 0.5329 0.1461 0.029 Uiso 1 1 calc R . .
H2B H 1.5312 0.5733 0.1704 0.029 Uiso 1 1 calc R . .
C3 C 1.4419(11) 0.4165(9) 0.0936(4) 0.037(3) Uani 1 1 d . . .
C4 C 1.5709(9) 0.3638(7) 0.0891(4) 0.023(2) Uani 1 1 d . . .
C5 C 1.5284(8) 0.2896(7) 0.0216(4) 0.027(2) Uani 1 1 d . . .
C6 C 1.3663(11) 0.2954(9) -0.0093(4) 0.037(3) Uani 1 1 d . . .
C7 C 1.3208(9) 0.3721(8) 0.0368(4) 0.029(2) Uani 1 1 d . . .
C8 C 1.7346(9) 0.4015(9) 0.1380(4) 0.036(3) Uani 1 1 d . . .
H8A H 1.8035 0.4808 0.1263 0.054 Uiso 1 1 calc R . .
H8B H 1.7814 0.3285 0.1351 0.054 Uiso 1 1 calc R . .
H8C H 1.7231 0.4191 0.1836 0.054 Uiso 1 1 calc R . .
C9 C 1.6327(10) 0.2240(9) -0.0073(4) 0.038(3) Uani 1 1 d . . .
H9A H 1.6904 0.2835 -0.0339 0.057 Uiso 1 1 calc R . .
H9B H 1.5675 0.1420 -0.0358 0.057 Uiso 1 1 calc R . .
H9C H 1.7083 0.2038 0.0289 0.057 Uiso 1 1 calc R . .
C10 C 1.2861(15) 0.2343(10) -0.0783(4) 0.056(4) Uani 1 1 d . . .
H10A H 1.3135 0.2982 -0.1091 0.084 Uiso 1 1 calc R . .
H10B H 1.1713 0.2076 -0.0828 0.084 Uiso 1 1 calc R . .
H10C H 1.3200 0.1566 -0.0887 0.084 Uiso 1 1 calc R . .
C11 C 1.1704(9) 0.4140(8) 0.0177(4) 0.036(3) Uani 1 1 d . . .
H11A H 1.1931 0.4954 -0.0031 0.054 Uiso 1 1 calc R . .
H11B H 1.1325 0.4297 0.0578 0.054 Uiso 1 1 calc R . .
H11C H 1.0890 0.3440 -0.0139 0.054 Uiso 1 1 calc R . .
O12 O 1.1173(7) -0.0618(6) 0.0371(3) 0.0407(19) Uani 1 1 d . . .
C12 C 1.2066(11) 0.0426(9) 0.0553(4) 0.035(3) Uani 1 1 d . . .
C13 C 1.5023(8) 0.0874(6) 0.1328(4) 0.019(2) Uani 1 1 d . . .
H13A H 1.4703 0.0614 0.1736 0.029 Uiso 1 1 calc R . .
H13B H 1.6137 0.1399 0.1440 0.029 Uiso 1 1 calc R . .
H13C H 1.4883 0.0082 0.1021 0.029 Uiso 1 1 calc R . .
C14 C 1.3112(8) 0.1445(8) 0.2499(4) 0.025(2) Uani 1 1 d . . .
H14A H 1.2406 0.0536 0.2349 0.030 Uiso 1 1 calc R . .
H14B H 1.4215 0.1399 0.2603 0.030 Uiso 1 1 calc R . .
C15 C 1.2757(11) 0.1976(11) 0.3125(4) 0.056(3) Uani 1 1 d . . .
H15A H 1.2920 0.1404 0.3470 0.083 Uiso 1 1 calc R . .
H15B H 1.1656 0.1999 0.3030 0.083 Uiso 1 1 calc R . .
H15C H 1.3464 0.2872 0.3282 0.083 Uiso 1 1 calc R . .
C16 C 1.0971(10) 0.2514(8) 0.1737(4) 0.033(3) Uani 1 1 d . . .
H16A H 1.0871 0.2873 0.2175 0.039 Uiso 1 1 calc R . .
H16B H 1.0799 0.3154 0.1423 0.039 Uiso 1 1 calc R . .
C17 C 0.9640(9) 0.1222(8) 0.1493(5) 0.033(3) Uani 1 1 d . . .
H17A H 0.8617 0.1388 0.1477 0.050 Uiso 1 1 calc R . .
H17B H 0.9778 0.0575 0.1800 0.050 Uiso 1 1 calc R . .
H17C H 0.9672 0.0876 0.1046 0.050 Uiso 1 1 calc R . .
I2 I 0.82329(6) 0.26973(5) -0.17589(3) 0.03188(16) Uani 1 1 d . . .
I3 I 0.78094(7) 0.23739(5) 0.32636(3) 0.03533(17) Uani 1 1 d . . .
P2 P 1.5490(2) 0.82682(19) 0.39414(9) 0.0203(5) Uani 1 1 d . . .
C19 C 1.6931(9) 0.9200(7) 0.4670(4) 0.021(2) Uani 1 1 d . . .
C20 C 1.7219(9) 1.0566(7) 0.4839(4) 0.026(2) Uani 1 1 d . . .
H20A H 1.6605 1.1024 0.4572 0.032 Uiso 1 1 calc R . .
C21 C 1.8342(9) 1.1221(8) 0.5368(4) 0.032(2) Uani 1 1 d . . .
H21A H 1.8556 1.2148 0.5470 0.039 Uiso 1 1 calc R . .
C22 C 1.9205(10) 1.0542(8) 0.5773(4) 0.033(3) Uani 1 1 d . . .
H22A H 1.9950 1.1017 0.6166 0.040 Uiso 1 1 calc R . .
C23 C 1.9038(8) 0.9249(8) 0.5635(3) 0.025(2) Uani 1 1 d . . .
H23A H 1.9687 0.8823 0.5906 0.030 Uiso 1 1 calc R . .
C24 C 1.7874(9) 0.8560(8) 0.5077(4) 0.027(2) Uani 1 1 d . . .
H24A H 1.7713 0.7640 0.4968 0.032 Uiso 1 1 calc R . .
C25 C 1.4072(11) 0.6864(9) 0.4174(5) 0.044(3) Uani 1 1 d . . .
C26 C 1.4108(8) 0.6769(7) 0.4815(4) 0.023(2) Uani 1 1 d . . .
H26A H 1.4901 0.7364 0.5159 0.027 Uiso 1 1 calc R . .
C27 C 1.2881(9) 0.5714(9) 0.4960(5) 0.037(3) Uani 1 1 d . . .
H27A H 1.2857 0.5561 0.5406 0.044 Uiso 1 1 calc R . .
C28 C 1.1698(9) 0.4903(8) 0.4403(5) 0.037(3) Uani 1 1 d . . .
H28A H 1.0892 0.4188 0.4483 0.044 Uiso 1 1 calc R . .
C29 C 1.1704(10) 0.5128(9) 0.3783(4) 0.042(3) Uani 1 1 d . . .
H29A H 1.0877 0.4591 0.3430 0.051 Uiso 1 1 calc R . .
C30 C 1.2865(9) 0.6112(9) 0.3633(4) 0.033(3) Uani 1 1 d . . .
H30A H 1.2856 0.6279 0.3187 0.039 Uiso 1 1 calc R . .
C31 C 1.6562(12) 0.7633(8) 0.3418(4) 0.037(3) Uani 1 1 d . . .
C32 C 1.7137(8) 0.8401(7) 0.2934(3) 0.020(2) Uani 1 1 d . . .
H32A H 1.6836 0.9179 0.2852 0.024 Uiso 1 1 calc R . .
C33 C 1.8124(10) 0.8025(10) 0.2585(4) 0.039(3) Uani 1 1 d . . .
H33A H 1.8510 0.8540 0.2263 0.047 Uiso 1 1 calc R . .
C34 C 1.8539(9) 0.6908(9) 0.2705(4) 0.035(3) Uani 1 1 d . . .
H34A H 1.9266 0.6656 0.2489 0.042 Uiso 1 1 calc R . .
C35 C 1.7868(10) 0.6128(9) 0.3160(5) 0.037(3) Uani 1 1 d . . .
H35A H 1.8100 0.5313 0.3211 0.044 Uiso 1 1 calc R . .
C36 C 1.6929(10) 0.6461(7) 0.3521(5) 0.035(3) Uani 1 1 d . . .
H36A H 1.6534 0.5924 0.3833 0.041 Uiso 1 1 calc R . .
C37 C 1.4406(9) 0.9293(8) 0.3534(4) 0.030(2) Uani 1 1 d . . .
H37A H 1.5140 1.0049 0.3409 0.046 Uiso 1 1 calc R . .
H37B H 1.3844 0.9611 0.3838 0.046 Uiso 1 1 calc R . .
H37C H 1.3641 0.8781 0.3133 0.046 Uiso 1 1 calc R . .

loop_
_atom_site_aniso_label
_atom_site_aniso_U_11
_atom_site_aniso_U_22
_atom_site_aniso_U_33
_atom_site_aniso_U_23
_atom_site_aniso_U_13
_atom_site_aniso_U_12
Ir1 0.02460(12) 0.01573(12) 0.02008(12) 0.00139(10) 0.00562(10) 0.00812(10)
P1 0.0346(9) 0.0200(8) 0.0199(9) 0.0016(7) 0.0036(8) 0.0153(7)
C1 0.039(4) 0.021(3) 0.020(3) -0.005(3) 0.008(3) 0.016(3)
C2 0.025(4) 0.018(3) 0.029(4) 0.003(3) 0.000(3) 0.009(3)
C3 0.045(5) 0.035(4) 0.036(4) 0.010(4) 0.012(4) 0.019(4)
C4 0.027(4) 0.019(4) 0.022(3) 0.007(3) 0.012(3) -0.001(3)
C5 0.029(3) 0.031(4) 0.035(4) 0.012(3) 0.017(3) 0.023(3)
C6 0.036(4) 0.036(5) 0.040(4) 0.010(4) 0.019(4) 0.005(4)
C7 0.027(4) 0.016(4) 0.043(4) 0.005(3) 0.016(3) 0.001(3)
C8 0.026(4) 0.049(4) 0.029(4) -0.017(4) -0.009(3) 0.021(3)
C9 0.038(4) 0.035(5) 0.040(4) 0.004(4) 0.032(3) -0.009(4)
C10 0.092(8) 0.044(5) 0.014(4) 0.007(4) -0.008(5) 0.004(5)
C11 0.031(4) 0.046(4) 0.037(4) 0.020(4) 0.002(3) 0.023(3)
O12 0.043(3) 0.046(3) 0.040(3) 0.007(3) 0.001(3) 0.031(2)
C12 0.038(4) 0.032(4) 0.040(4) 0.017(4) 0.012(4) 0.015(4)
C13 0.013(3) 0.006(3) 0.037(4) -0.011(3) 0.009(3) 0.001(2)
C14 0.018(3) 0.034(4) 0.027(4) 0.000(3) 0.008(3) 0.014(3)
C15 0.058(4) 0.086(7) 0.050(4) 0.029(4) 0.048(3) 0.034(4)
C16 0.036(4) 0.010(3) 0.041(4) 0.009(3) 0.005(4) -0.010(3)
C17 0.019(4) 0.019(4) 0.059(5) 0.007(4) 0.016(3) -0.007(3)
I2 0.0348(2) 0.0342(3) 0.0291(2) 0.0033(2) 0.0083(2) 0.0138(2)
I3 0.0330(3) 0.0236(2) 0.0395(3) 0.0100(2) -0.0057(2) 0.0011(2)
P2 0.0162(8) 0.0222(9) 0.0212(9) 0.0006(7) 0.0004(7) 0.0068(7)
C19 0.025(3) 0.018(3) 0.023(3) 0.006(3) 0.008(3) 0.008(3)
C20 0.032(3) 0.025(3) 0.034(4) 0.014(3) 0.014(3) 0.021(3)
C21 0.032(4) 0.036(4) 0.034(4) -0.011(3) 0.005(3) 0.023(3)
C22 0.033(4) 0.039(4) 0.026(4) -0.008(3) -0.001(3) 0.017(3)
C23 0.027(3) 0.032(4) 0.026(3) 0.021(3) 0.021(3) 0.010(3)
C24 0.023(4) 0.038(4) 0.018(3) 0.006(3) 0.000(3) 0.010(3)
C25 0.054(5) 0.041(4) 0.058(6) 0.011(4) 0.021(4) 0.041(3)
C26 0.019(3) 0.017(3) 0.032(4) -0.002(3) 0.006(3) 0.007(3)
C27 0.024(4) 0.040(4) 0.056(5) 0.022(4) 0.024(3) 0.011(3)
C28 0.005(3) 0.036(4) 0.069(5) 0.021(4) 0.005(4) 0.004(3)
C29 0.048(4) 0.044(4) 0.040(4) -0.021(4) 0.013(3) 0.026(3)
C30 0.017(3) 0.055(5) 0.032(4) 0.005(4) 0.004(3) 0.021(3)
C31 0.071(6) 0.013(4) 0.018(4) -0.005(3) -0.003(4) 0.006(4)
C32 0.020(3) 0.012(3) 0.023(3) 0.002(3) 0.005(3) -0.002(3)
C33 0.025(4) 0.059(6) 0.029(4) 0.002(4) 0.011(3) 0.001(4)
C34 0.021(4) 0.046(5) 0.034(4) -0.013(4) 0.004(3) 0.011(3)
C35 0.036(4) 0.035(4) 0.047(5) 0.002(4) 0.014(4) 0.021(3)
C36 0.046(4) 0.003(3) 0.053(5) -0.003(3) 0.010(4) 0.007(3)
C37 0.020(4) 0.023(4) 0.037(4) -0.005(3) -0.015(3) 0.008(3)

loop_
_atom_type_symbol
_atom_type_description
_atom_type_scat_dispersion_real
_atom_type_scat_dispersion_imag
_atom_type_scat_source
C C 0.0033 0.0016 'International Tables Vol C Tables 4.2.6.8 and 6.1.1.4'
H H 0.0000 0.0000 'International Tables Vol C Tables 4.2.6.8 and 6.1.1.4'
O O 0.0106 0.0060 'International Tables Vol C Tables 4.2.6.8 and 6.1.1.4'
P P 0.1023 0.0942 'International Tables Vol C Tables 4.2.6.8 and 6.1.1.4'
I I -0.4742 1.8119 'International Tables Vol C Tables 4.2.6.8 and 6.1.1.4'
Ir Ir -1.4442 7.9887 'International Tables Vol C Tables 4.2.6.8 and 6.1.1.4'

loop_
_geom_angle_atom_site_label_1
_geom_angle_atom_site_label_2
_geom_angle_atom_site_label_3
_geom_angle
_geom_angle_site_symmetry_1
_geom_angle_site_symmetry_3
_geom_angle_publ_flag
C12 Ir1 C13 86.4(3) . . ?
C12 Ir1 C4 157.6(4) . . ?
C13 Ir1 C4 91.3(3) . . ?
C12 Ir1 C3 150.0(4) . . ?
C13 Ir1 C3 123.6(3) . . ?
C4 Ir1 C3 38.4(4) . . ?
C12 Ir1 C7 114.9(3) . . ?
C13 Ir1 C7 154.4(3) . . ?
C4 Ir1 C7 63.6(3) . . ?
C3 Ir1 C7 36.5(3) . . ?
C12 Ir1 P1 97.0(3) . . ?
C13 Ir1 P1 92.2(2) . . ?
C4 Ir1 P1 105.3(2) . . ?
C3 Ir1 P1 83.2(3) . . ?
C7 Ir1 P1 98.8(2) . . ?
C12 Ir1 C6 101.0(3) . . ?
C13 Ir1 C6 129.7(3) . . ?
C4 Ir1 C6 63.9(3) . . ?
C3 Ir1 C6 61.2(3) . . ?
C7 Ir1 C6 36.2(4) . . ?
P1 Ir1 C6 134.9(3) . . ?
C12 Ir1 C5 119.5(4) . . ?
C13 Ir1 C5 95.3(3) . . ?
C4 Ir1 C5 38.5(3) . . ?
C3 Ir1 C5 62.6(3) . . ?
C7 Ir1 C5 62.5(3) . . ?
P1 Ir1 C5 143.04(19) . . ?
C6 Ir1 C5 38.1(3) . . ?
C16 P1 C14 103.3(4) . . ?
C16 P1 C1 106.8(4) . . ?
C14 P1 C1 106.0(3) . . ?
C16 P1 Ir1 116.9(3) . . ?
C14 P1 Ir1 120.3(3) . . ?
C1 P1 Ir1 102.4(3) . . ?
C2 C1 P1 108.8(4) . . ?
C3 C2 C1 112.8(7) . . ?
C7 C3 C4 110.7(8) . . ?
C7 C3 C2 125.3(9) . . ?
C4 C3 C2 123.6(7) . . ?
C7 C3 Ir1 73.1(5) . . ?
C4 C3 Ir1 70.4(5) . . ?
C2 C3 Ir1 117.9(6) . . ?
C3 C4 C5 106.0(6) . . ?
C3 C4 C8 126.8(7) . . ?
C5 C4 C8 126.0(8) . . ?
C3 C4 Ir1 71.2(5) . . ?
C5 C4 Ir1 74.5(4) . . ?
C8 C4 Ir1 129.0(6) . . ?
C4 C5 C6 105.8(7) . . ?
C4 C5 C9 125.1(7) . . ?
C6 C5 C9 129.1(7) . . ?
C4 C5 Ir1 67.0(4) . . ?
C6 C5 Ir1 71.0(5) . . ?
C9 C5 Ir1 126.4(6) . . ?
C7 C6 C10 130.9(10) . . ?
C7 C6 C5 107.7(7) . . ?
C10 C6 C5 121.2(10) . . ?
C7 C6 Ir1 69.6(5) . . ?
C10 C6 Ir1 128.1(6) . . ?
C5 C6 Ir1 70.9(5) . . ?
C3 C7 C6 109.6(8) . . ?
C3 C7 C11 128.1(8) . . ?
C6 C7 C11 121.5(7) . . ?
C3 C7 Ir1 70.3(5) . . ?
C6 C7 Ir1 74.2(5) . . ?
C11 C7 Ir1 130.0(6) . . ?
O12 C12 Ir1 175.0(9) . . ?
C15 C14 P1 113.3(7) . . ?
C17 C16 P1 117.4(7) . . ?
C37 P2 C19 110.2(4) . . ?
C37 P2 C31 112.6(4) . . ?
C19 P2 C31 106.6(4) . . ?
C37 P2 C25 108.2(4) . . ?
C19 P2 C25 110.5(4) . . ?
C31 P2 C25 108.8(4) . . ?
C20 C19 C24 117.9(6) . . ?
C20 C19 P2 122.9(6) . . ?
C24 C19 P2 119.2(6) . . ?
C21 C20 C19 120.6(8) . . ?
C20 C21 C22 119.7(8) . . ?
C23 C22 C21 123.3(7) . . ?
C22 C23 C24 117.1(8) . . ?
C23 C24 C19 121.2(8) . . ?
C26 C25 C30 125.6(9) . . ?
C26 C25 P2 119.5(6) . . ?
C30 C25 P2 114.1(8) . . ?
C25 C26 C27 116.6(7) . . ?
C28 C27 C26 117.3(8) . . ?
C29 C28 C27 121.7(8) . . ?
C28 C29 C30 122.0(7) . . ?
C29 C30 C25 116.6(8) . . ?
C36 C31 C32 120.5(9) . . ?
C36 C31 P2 120.2(7) . . ?
C32 C31 P2 119.1(7) . . ?
C33 C32 C31 120.5(8) . . ?
C34 C33 C32 119.1(9) . . ?
C33 C34 C35 118.7(9) . . ?
C36 C35 C34 124.4(9) . . ?
C35 C36 C31 116.6(9) . . ?

loop_
_geom_bond_atom_site_label_1
_geom_bond_atom_site_label_2
_geom_bond_distance
_geom_bond_site_symmetry_2
_geom_bond_publ_flag
Ir1 C12 1.846(8) . ?
Ir1 C13 2.108(8) . ?
Ir1 C4 2.180(7) . ?
Ir1 C3 2.190(9) . ?
Ir1 C7 2.225(9) . ?
Ir1 P1 2.273(2) . ?
Ir1 C6 2.285(10) . ?
Ir1 C5 2.283(8) . ?
P1 C16 1.700(10) . ?
P1 C14 1.827(8) . ?
P1 C1 1.875(7) . ?
C1 C2 1.555(11) . ?
C2 C3 1.533(13) . ?
C3 C7 1.384(11) . ?
C3 C4 1.437(14) . ?
C4 C5 1.475(10) . ?
C4 C8 1.541(10) . ?
C5 C6 1.490(12) . ?
C5 C9 1.503(13) . ?
C6 C7 1.404(14) . ?
C6 C10 1.474(12) . ?
C7 C11 1.525(13) . ?
O12 C12 1.163(9) . ?
C14 C15 1.503(13) . ?
C16 C17 1.531(10) . ?
P2 C37 1.789(9) . ?
P2 C19 1.797(6) . ?
P2 C31 1.802(11) . ?
P2 C25 1.847(10) . ?
C19 C20 1.406(11) . ?
C19 C24 1.409(12) . ?
C20 C21 1.330(10) . ?
C21 C22 1.392(13) . ?
C22 C23 1.342(12) . ?
C23 C24 1.393(9) . ?
C25 C26 1.328(14) . ?
C25 C30 1.407(11) . ?
C26 C27 1.444(11) . ?
C27 C28 1.438(11) . ?
C28 C29 1.319(14) . ?
C29 C30 1.369(12) . ?
C31 C36 1.389(13) . ?
C31 C32 1.424(12) . ?
C32 C33 1.376(13) . ?
C33 C34 1.359(15) . ?
C34 C35 1.416(13) . ?
C35 C36 1.337(15) . ?

loop_
_geom_torsion_atom_site_label_1
_geom_torsion_atom_site_label_2
_geom_torsion_atom_site_label_3
_geom_torsion_atom_site_label_4
_geom_torsion
_geom_torsion_site_symmetry_1
_geom_torsion_site_symmetry_2
_geom_torsion_site_symmetry_3
_geom_torsion_site_symmetry_4
_geom_torsion_publ_flag
C12 Ir1 P1 C16 -57.1(4) . . . . ?
C13 Ir1 P1 C16 -143.7(3) . . . . ?
C4 Ir1 P1 C16 124.4(4) . . . . ?
C3 Ir1 P1 C16 92.7(4) . . . . ?
C7 Ir1 P1 C16 59.5(4) . . . . ?
C6 Ir1 P1 C16 56.2(4) . . . . ?
C5 Ir1 P1 C16 114.6(5) . . . . ?
C12 Ir1 P1 C14 69.5(4) . . . . ?
C13 Ir1 P1 C14 -17.1(3) . . . . ?
C4 Ir1 P1 C14 -109.0(3) . . . . ?
C3 Ir1 P1 C14 -140.7(4) . . . . ?
C7 Ir1 P1 C14 -173.8(3) . . . . ?
C6 Ir1 P1 C14 -177.2(4) . . . . ?
C5 Ir1 P1 C14 -118.8(4) . . . . ?
C12 Ir1 P1 C1 -173.4(4) . . . . ?
C13 Ir1 P1 C1 100.0(3) . . . . ?
C4 Ir1 P1 C1 8.1(4) . . . . ?
C3 Ir1 P1 C1 -23.6(4) . . . . ?
C7 Ir1 P1 C1 -56.8(3) . . . . ?
C6 Ir1 P1 C1 -60.2(4) . . . . ?
C5 Ir1 P1 C1 -1.8(5) . . . . ?
C16 P1 C1 C2 -83.4(7) . . . . ?
C14 P1 C1 C2 166.9(6) . . . . ?
Ir1 P1 C1 C2 40.0(6) . . . . ?
P1 C1 C2 C3 -38.0(8) . . . . ?
C1 C2 C3 C7 106.2(10) . . . . ?
C1 C2 C3 C4 -66.3(10) . . . . ?
C1 C2 C3 Ir1 17.8(9) . . . . ?
C12 Ir1 C3 C7 -22.5(11) . . . . ?
C13 Ir1 C3 C7 157.2(5) . . . . ?
C4 Ir1 C3 C7 120.0(8) . . . . ?
P1 Ir1 C3 C7 -114.7(6) . . . . ?
C6 Ir1 C3 C7 36.5(6) . . . . ?
C5 Ir1 C3 C7 79.9(6) . . . . ?
C12 Ir1 C3 C4 -142.4(7) . . . . ?
C13 Ir1 C3 C4 37.2(6) . . . . ?
C7 Ir1 C3 C4 -120.0(8) . . . . ?
P1 Ir1 C3 C4 125.3(4) . . . . ?
C6 Ir1 C3 C4 -83.5(5) . . . . ?
C5 Ir1 C3 C4 -40.1(4) . . . . ?
C12 Ir1 C3 C2 99.1(9) . . . . ?
C13 Ir1 C3 C2 -81.3(7) . . . . ?
C4 Ir1 C3 C2 -118.5(8) . . . . ?
C7 Ir1 C3 C2 121.5(10) . . . . ?
P1 Ir1 C3 C2 6.8(6) . . . . ?
C6 Ir1 C3 C2 158.0(8) . . . . ?
C5 Ir1 C3 C2 -158.6(8) . . . . ?
C7 C3 C4 C5 4.5(10) . . . . ?
C2 C3 C4 C5 178.0(7) . . . . ?
Ir1 C3 C4 C5 67.0(5) . . . . ?
C7 C3 C4 C8 172.5(8) . . . . ?
C2 C3 C4 C8 -14.0(13) . . . . ?
Ir1 C3 C4 C8 -125.1(8) . . . . ?
C7 C3 C4 Ir1 -62.4(6) . . . . ?
C2 C3 C4 Ir1 111.1(8) . . . . ?
C12 Ir1 C4 C3 126.7(10) . . . . ?
C13 Ir1 C4 C3 -149.7(5) . . . . ?
C7 Ir1 C4 C3 35.2(5) . . . . ?
P1 Ir1 C4 C3 -57.1(5) . . . . ?
C6 Ir1 C4 C3 75.7(5) . . . . ?
C5 Ir1 C4 C3 113.4(7) . . . . ?
C12 Ir1 C4 C5 13.4(12) . . . . ?
C13 Ir1 C4 C5 96.9(5) . . . . ?
C3 Ir1 C4 C5 -113.4(7) . . . . ?
C7 Ir1 C4 C5 -78.2(5) . . . . ?
P1 Ir1 C4 C5 -170.5(4) . . . . ?
C6 Ir1 C4 C5 -37.6(5) . . . . ?
C12 Ir1 C4 C8 -110.7(11) . . . . ?
C13 Ir1 C4 C8 -27.2(8) . . . . ?
C3 Ir1 C4 C8 122.6(9) . . . . ?
C7 Ir1 C4 C8 157.7(9) . . . . ?
P1 Ir1 C4 C8 65.4(8) . . . . ?
C6 Ir1 C4 C8 -161.7(9) . . . . ?
C5 Ir1 C4 C8 -124.1(10) . . . . ?
C3 C4 C5 C6 -3.8(9) . . . . ?
C8 C4 C5 C6 -171.9(8) . . . . ?
Ir1 C4 C5 C6 60.9(6) . . . . ?
C3 C4 C5 C9 176.0(8) . . . . ?
C8 C4 C5 C9 8.0(13) . . . . ?
Ir1 C4 C5 C9 -119.3(8) . . . . ?
C3 C4 C5 Ir1 -64.7(5) . . . . ?
C8 C4 C5 Ir1 127.3(8) . . . . ?
C12 Ir1 C5 C4 -174.2(5) . . . . ?
C13 Ir1 C5 C4 -85.4(5) . . . . ?
C3 Ir1 C5 C4 40.0(5) . . . . ?
C7 Ir1 C5 C4 81.3(5) . . . . ?
P1 Ir1 C5 C4 15.4(6) . . . . ?
C6 Ir1 C5 C4 117.3(7) . . . . ?
C12 Ir1 C5 C6 68.5(6) . . . . ?
C13 Ir1 C5 C6 157.3(5) . . . . ?
C4 Ir1 C5 C6 -117.3(7) . . . . ?
C3 Ir1 C5 C6 -77.3(5) . . . . ?
C7 Ir1 C5 C6 -36.0(5) . . . . ?
P1 Ir1 C5 C6 -101.9(5) . . . . ?
C12 Ir1 C5 C9 -56.6(7) . . . . ?
C13 Ir1 C5 C9 32.2(6) . . . . ?
C4 Ir1 C5 C9 117.6(8) . . . . ?
C3 Ir1 C5 C9 157.5(7) . . . . ?
C7 Ir1 C5 C9 -161.1(7) . . . . ?
P1 Ir1 C5 C9 132.9(5) . . . . ?
C6 Ir1 C5 C9 -125.1(8) . . . . ?
C4 C5 C6 C7 1.9(9) . . . . ?
C9 C5 C6 C7 -177.9(8) . . . . ?
Ir1 C5 C6 C7 60.1(6) . . . . ?
C4 C5 C6 C10 178.2(8) . . . . ?
C9 C5 C6 C10 -1.6(14) . . . . ?
Ir1 C5 C6 C10 -123.6(9) . . . . ?
C4 C5 C6 Ir1 -58.2(5) . . . . ?
C9 C5 C6 Ir1 122.0(9) . . . . ?
C12 Ir1 C6 C7 117.3(5) . . . . ?
C13 Ir1 C6 C7 -148.2(4) . . . . ?
C4 Ir1 C6 C7 -80.2(5) . . . . ?
C3 Ir1 C6 C7 -36.8(5) . . . . ?
P1 Ir1 C6 C7 5.7(6) . . . . ?
C5 Ir1 C6 C7 -118.2(6) . . . . ?
C12 Ir1 C6 C10 -9.3(11) . . . . ?
C13 Ir1 C6 C10 85.2(10) . . . . ?
C4 Ir1 C6 C10 153.2(11) . . . . ?
C3 Ir1 C6 C10 -163.4(12) . . . . ?
C7 Ir1 C6 C10 -126.6(12) . . . . ?
P1 Ir1 C6 C10 -120.9(10) . . . . ?
C5 Ir1 C6 C10 115.2(12) . . . . ?
C12 Ir1 C6 C5 -124.4(5) . . . . ?
C13 Ir1 C6 C5 -29.9(6) . . . . ?
C4 Ir1 C6 C5 38.0(4) . . . . ?
C3 Ir1 C6 C5 81.4(5) . . . . ?
C7 Ir1 C6 C5 118.2(6) . . . . ?
P1 Ir1 C6 C5 123.9(4) . . . . ?
C4 C3 C7 C6 -3.5(10) . . . . ?
C2 C3 C7 C6 -176.8(8) . . . . ?
Ir1 C3 C7 C6 -64.2(6) . . . . ?
C4 C3 C7 C11 -173.2(8) . . . . ?
C2 C3 C7 C11 13.4(14) . . . . ?
Ir1 C3 C7 C11 126.0(9) . . . . ?
C4 C3 C7 Ir1 60.8(6) . . . . ?
C2 C3 C7 Ir1 -112.6(9) . . . . ?
C10 C6 C7 C3 -175.0(10) . . . . ?
C5 C6 C7 C3 0.9(10) . . . . ?
Ir1 C6 C7 C3 61.8(6) . . . . ?
C10 C6 C7 C11 -4.4(15) . . . . ?
C5 C6 C7 C11 171.5(7) . . . . ?
Ir1 C6 C7 C11 -127.6(7) . . . . ?
C10 C6 C7 Ir1 123.2(10) . . . . ?
C5 C6 C7 Ir1 -60.9(6) . . . . ?
C12 Ir1 C7 C3 167.8(6) . . . . ?
C13 Ir1 C7 C3 -48.3(10) . . . . ?
C4 Ir1 C7 C3 -36.9(6) . . . . ?
P1 Ir1 C7 C3 65.9(6) . . . . ?
C6 Ir1 C7 C3 -118.2(8) . . . . ?
C5 Ir1 C7 C3 -80.4(6) . . . . ?
C12 Ir1 C7 C6 -74.0(6) . . . . ?
C13 Ir1 C7 C6 69.8(8) . . . . ?
C4 Ir1 C7 C6 81.2(5) . . . . ?
C3 Ir1 C7 C6 118.2(8) . . . . ?
P1 Ir1 C7 C6 -176.0(4) . . . . ?
C5 Ir1 C7 C6 37.8(4) . . . . ?
C12 Ir1 C7 C11 44.2(9) . . . . ?
C13 Ir1 C7 C11 -172.0(6) . . . . ?
C4 Ir1 C7 C11 -160.6(8) . . . . ?
C3 Ir1 C7 C11 -123.7(10) . . . . ?
P1 Ir1 C7 C11 -57.8(7) . . . . ?
C6 Ir1 C7 C11 118.1(9) . . . . ?
C5 Ir1 C7 C11 155.9(8) . . . . ?
C13 Ir1 C12 O12 -11(10) . . . . ?
C4 Ir1 C12 O12 74(10) . . . . ?
C3 Ir1 C12 O12 169(9) . . . . ?
C7 Ir1 C12 O12 155(10) . . . . ?
P1 Ir1 C12 O12 -102(10) . . . . ?
C6 Ir1 C12 O12 119(10) . . . . ?
C5 Ir1 C12 O12 84(10) . . . . ?
C16 P1 C14 C15 -55.1(6) . . . . ?
C1 P1 C14 C15 57.1(6) . . . . ?
Ir1 P1 C14 C15 172.3(4) . . . . ?
C14 P1 C16 C17 -66.2(7) . . . . ?
C1 P1 C16 C17 -177.8(7) . . . . ?
Ir1 P1 C16 C17 68.4(7) . . . . ?
C37 P2 C19 C20 -5.4(8) . . . . ?
C31 P2 C19 C20 117.0(7) . . . . ?
C25 P2 C19 C20 -124.9(8) . . . . ?
C37 P2 C19 C24 177.7(7) . . . . ?
C31 P2 C19 C24 -59.8(7) . . . . ?
C25 P2 C19 C24 58.2(8) . . . . ?
C24 C19 C20 C21 -0.4(12) . . . . ?
P2 C19 C20 C21 -177.3(7) . . . . ?
C19 C20 C21 C22 -2.2(13) . . . . ?
C20 C21 C22 C23 4.4(14) . . . . ?
C21 C22 C23 C24 -3.7(13) . . . . ?
C22 C23 C24 C19 0.9(12) . . . . ?
C20 C19 C24 C23 1.0(12) . . . . ?
P2 C19 C24 C23 178.0(6) . . . . ?
C37 P2 C25 C26 -112.6(9) . . . . ?
C19 P2 C25 C26 8.1(10) . . . . ?
C31 P2 C25 C26 124.8(9) . . . . ?
C37 P2 C25 C30 57.0(9) . . . . ?
C19 P2 C25 C30 177.7(7) . . . . ?
C31 P2 C25 C30 -65.6(9) . . . . ?
C30 C25 C26 C27 6.5(15) . . . . ?
P2 C25 C26 C27 174.8(7) . . . . ?
C25 C26 C27 C28 -2.7(13) . . . . ?
C26 C27 C28 C29 -1.6(14) . . . . ?
C27 C28 C29 C30 2.4(16) . . . . ?
C28 C29 C30 C25 0.9(15) . . . . ?
C26 C25 C30 C29 -5.7(16) . . . . ?
P2 C25 C30 C29 -174.6(8) . . . . ?
C37 P2 C31 C36 -154.2(6) . . . . ?
C19 P2 C31 C36 84.9(7) . . . . ?
C25 P2 C31 C36 -34.2(8) . . . . ?
C37 P2 C31 C32 30.9(7) . . . . ?
C19 P2 C31 C32 -90.0(7) . . . . ?
C25 P2 C31 C32 150.8(6) . . . . ?
C36 C31 C32 C33 -3.0(11) . . . . ?
P2 C31 C32 C33 171.9(6) . . . . ?
C31 C32 C33 C34 0.2(10) . . . . ?
C32 C33 C34 C35 3.6(11) . . . . ?
C33 C34 C35 C36 -5.1(12) . . . . ?
C34 C35 C36 C31 2.3(12) . . . . ?
C32 C31 C36 C35 1.7(11) . . . . ?
P2 C31 C36 C35 -173.1(6) . . . . ?
